data_8105973
loop_
_publ_author_name
'Wang, Weizhou'

_publ_section_title
;
 Halogen bonds in the crystal structure of 5-bromo-3,4&#x2032;-bipyridine
 -- 1,4-diiodotetrafluorobenzene (2/1), C26H14Br2F4I2N4
;
_journal_issue 6
_journal_name_full 'Zeitschrift f\"ur Kristallographie - New Crystal Structures'
_journal_page_first 1187
_journal_page_last 1188
_journal_paper_doi 10.1515/ncrs-2019-0316
_journal_volume 234
_journal_year 2019
_chemical_formula_moiety 'C6 F4 I2, 2(C10 H7 Br N2)'
_chemical_formula_sum 'C26 H14 Br2 F4 I2 N4'
_chemical_formula_weight 872.03
_space_group_crystal_system triclinic
_space_group_IT_number 2
_space_group_name_Hall '-P 1'
_space_group_name_H-M_alt 'P -1'
_atom_sites_solution_hydrogens geom
_atom_sites_solution_primary dual
_cell_angle_alpha 102.745(4)
_cell_angle_beta 105.489(4)
_cell_angle_gamma 91.949(4)
_cell_formula_units_Z 1
_cell_length_a 8.7472(4)
_cell_length_b 8.7822(4)
_cell_length_c 9.4065(4)
_cell_measurement_reflns_used 4493
_cell_measurement_temperature 290
_cell_measurement_theta_max 26.4130
_cell_measurement_theta_min 3.7010
_cell_volume 675.88(6)
_computing_cell_refinement 'CrysAlisPro 1.171.39.46 (Rigaku OD, 2018)'
_computing_data_collection 'CrysAlisPro 1.171.39.46 (Rigaku OD, 2018)'
_computing_data_reduction 'CrysAlisPro 1.171.39.46 (Rigaku OD, 2018)'
_computing_molecular_graphics 'Olex2 (Dolomanov et al., 2009)'
_computing_publication_material 'Olex2 (Dolomanov et al., 2009)'
_computing_structure_refinement 'ShelXL (Sheldrick, 2015)'
_computing_structure_solution 'ShelXT (Sheldrick, 2015)'
_diffrn_ambient_temperature 290.0
_diffrn_detector 'CCD plate'
_diffrn_detector_area_resol_mean 8.0584
_diffrn_detector_type EosS2
_diffrn_measured_fraction_theta_full 0.998
_diffrn_measured_fraction_theta_max 0.871
_diffrn_measurement_details
;
List of Runs (angles in degrees, time in seconds):

  # Type    Start    End  Width  t~exp~   \w     \q     \k     \f   Frames
--------------------------------------------------------------------------
  1  \w    -13.00  45.00   1.00    5.55    --  -15.84  38.00-120.00   58
  2  \w    -85.00   1.00   1.00    5.55    --  -15.84 -38.00 120.00   86
  3  \w      8.00  80.00   1.00    5.55    --   16.93  57.00   0.00   72
  4  \w    -41.00  17.00   1.00    5.55    --   16.93 -57.00  90.00   58
  5  \w    -20.00  56.00   1.00    5.55    --   16.93 -99.00 -60.00   76
  6  \w    -13.00  56.00   1.00    5.55    --   16.93 -99.00-180.00   69
  7  \w     -7.00  81.00   1.00    5.55    --   16.93  77.00-120.00   88
  8  \w    -20.00  56.00   1.00    5.55    --   16.93 -99.00  60.00   76
  9  \w     -7.00  84.00   1.00    5.55    --   16.93  77.00  90.00   91
;
_diffrn_measurement_device 'four-circle diffractometer'
_diffrn_measurement_device_type 'SuperNova, Single source at offset/far, EosS2'
_diffrn_measurement_method '\w scans'
_diffrn_orient_matrix_type 'CrysAlisPro convention (1999,Acta A55,543-557)'
_diffrn_orient_matrix_UB_11 0.0683136000
_diffrn_orient_matrix_UB_12 0.0388967000
_diffrn_orient_matrix_UB_13 -0.0083763000
_diffrn_orient_matrix_UB_21 -0.0338045000
_diffrn_orient_matrix_UB_22 0.0723625000
_diffrn_orient_matrix_UB_23 0.0121123000
_diffrn_orient_matrix_UB_31 0.0366164000
_diffrn_orient_matrix_UB_32 0.0132338000
_diffrn_orient_matrix_UB_33 0.0792148000
_diffrn_radiation_monochromator mirror
_diffrn_radiation_probe x-ray
_diffrn_radiation_type MoK\a
_diffrn_radiation_wavelength 0.71073
_diffrn_reflns_av_R_equivalents 0.0334
_diffrn_reflns_av_unetI/netI 0.0374
_diffrn_reflns_Laue_measured_fraction_full 0.998
_diffrn_reflns_Laue_measured_fraction_max 0.871
_diffrn_reflns_limit_h_max 11
_diffrn_reflns_limit_h_min -11
_diffrn_reflns_limit_k_max 11
_diffrn_reflns_limit_k_min -11
_diffrn_reflns_limit_l_max 11
_diffrn_reflns_limit_l_min -12
_diffrn_reflns_number 10224
_diffrn_reflns_point_group_measured_fraction_full 0.998
_diffrn_reflns_point_group_measured_fraction_max 0.871
_diffrn_reflns_theta_full 25.242
_diffrn_reflns_theta_max 29.350
_diffrn_reflns_theta_min 3.509
_diffrn_source 'micro-focus sealed X-ray tube'
_diffrn_source_type 'SuperNova (Mo) X-ray Source'
_exptl_absorpt_coefficient_mu 5.334
_exptl_absorpt_correction_T_max 1.00000
_exptl_absorpt_correction_T_min 0.54688
_exptl_absorpt_correction_type multi-scan
_exptl_absorpt_process_details
;
CrysAlisPro 1.171.39.46 (Rigaku Oxford Diffraction, 2018)
Empirical absorption correction using spherical harmonics,
 implemented in SCALE3 ABSPACK scaling algorithm.
;
_exptl_crystal_colour 'clear light colourless'
_exptl_crystal_colour_lustre clear
_exptl_crystal_colour_modifier light
_exptl_crystal_colour_primary colourless
_exptl_crystal_density_diffrn 2.142
_exptl_crystal_description block
_exptl_crystal_F_000 410
_exptl_crystal_size_max 0.27
_exptl_crystal_size_mid 0.26
_exptl_crystal_size_min 0.21
_refine_diff_density_max 0.569
_refine_diff_density_min -0.793
_refine_diff_density_rms 0.089
_refine_ls_extinction_coef .
_refine_ls_extinction_method none
_refine_ls_goodness_of_fit_ref 1.045
_refine_ls_hydrogen_treatment constr
_refine_ls_matrix_type full
_refine_ls_number_parameters 172
_refine_ls_number_reflns 3228
_refine_ls_number_restraints 0
_refine_ls_restrained_S_all 1.045
_refine_ls_R_factor_all 0.0447
_refine_ls_R_factor_gt 0.0336
_refine_ls_shift/su_max 0.001
_refine_ls_shift/su_mean 0.000
_refine_ls_structure_factor_coef Fsqd
_refine_ls_weighting_details 'w=1/[\s^2^(Fo^2^)+(0.0370P)^2^+0.0555P] where P=(Fo^2^+2Fc^2^)/3'
_refine_ls_weighting_scheme calc
_refine_ls_wR_factor_gt 0.0759
_refine_ls_wR_factor_ref 0.0813
_reflns_Friedel_coverage 0.000
_reflns_Friedel_fraction_full .
_reflns_Friedel_fraction_max .
_reflns_number_gt 2689
_reflns_number_total 3228
_reflns_threshold_expression 'I > 2\s(I)'
_cod_data_source_file suppl_ncrs-2019-0316_suppl.cif
_cod_data_source_block wwz180521-4
_cod_original_cell_volume 675.88(5)
_cod_database_code 8105973
_shelx_space_group_comment
;
The symmetry employed for this shelxl refinement is uniquely defined
by the following loop, which should always be used as a source of
symmetry information in preference to the above space-group names.
They are only intended as comments.
;
_shelx_estimated_absorpt_t_max 0.400
_shelx_estimated_absorpt_t_min 0.327
_reflns_odcompleteness_completeness 99.78
_reflns_odcompleteness_iscentric 1
_reflns_odcompleteness_theta 26.32
_olex2_refinement_description
;
1. Fixed Uiso
 At 1.2 times of:
  All C(H) groups
2.a Aromatic/amide H refined with riding coordinates:
 C4(H4), C5(H5), C7(H7), C8(H8), C9(H9), C11(H11), C13(H13)
;
_olex2_submission_special_instructions 'No special instructions were received'
_oxdiff_exptl_absorpt_empirical_details
;
Empirical correction (ABSPACK) includes:
- Absorption correction using spherical harmonics
- Frame scaling
;
_oxdiff_exptl_absorpt_empirical_full_max 1.606
_oxdiff_exptl_absorpt_empirical_full_min 0.752

loop_
_space_group_symop_operation_xyz
'x, y, z'
'-x, -y, -z'

loop_
_atom_site_label
_atom_site_type_symbol
_atom_site_fract_x
_atom_site_fract_y
_atom_site_fract_z
_atom_site_U_iso_or_equiv
_atom_site_adp_type
_atom_site_occupancy
_atom_site_site_symmetry_order
_atom_site_calc_flag
_atom_site_refinement_flags_posn
_atom_site_refinement_flags_adp
_atom_site_refinement_flags_occupancy
_atom_site_disorder_assembly
_atom_site_disorder_group
I1 I 0.87034(3) 0.59413(3) 0.32720(2) 0.04508(11) Uani 1 1 d . . . . .
F1 F 0.8726(3) 0.2679(2) 0.0926(2) 0.0528(5) Uani 1 1 d . . . . .
F2 F 0.9632(3) 0.1984(2) -0.1590(3) 0.0557(6) Uani 1 1 d . . . . .
C1 C 0.9489(4) 0.5374(4) 0.1323(4) 0.0369(8) Uani 1 1 d . . . . .
C2 C 0.9342(4) 0.3849(4) 0.0469(4) 0.0387(8) Uani 1 1 d . . . . .
C3 C 0.9830(4) 0.3487(4) -0.0811(4) 0.0386(8) Uani 1 1 d . . . . .
Br1 Br 0.75346(8) 1.12978(6) 1.40853(6) 0.0885(2) Uani 1 1 d . . . . .
N1 N 0.7613(4) 0.6775(5) 0.5885(4) 0.0601(9) Uani 1 1 d . . . . .
N2 N 0.4511(4) 0.7471(4) 1.1471(4) 0.0598(9) Uani 1 1 d . . . . .
C4 C 0.6924(5) 0.5728(6) 0.6395(5) 0.0609(11) Uani 1 1 d . . . . .
H4 H 0.6755 0.4691 0.5838 0.073 Uiso 1 1 calc R . . . .
C5 C 0.6444(5) 0.6076(5) 0.7697(4) 0.0508(10) Uani 1 1 d . . . . .
H5 H 0.5943 0.5293 0.7986 0.061 Uiso 1 1 calc R . . . .
C6 C 0.6709(4) 0.7595(4) 0.8573(4) 0.0408(8) Uani 1 1 d . . . . .
C7 C 0.7470(5) 0.8685(4) 0.8069(4) 0.0511(9) Uani 1 1 d . . . . .
H7 H 0.7688 0.9724 0.8622 0.061 Uiso 1 1 calc R . . . .
C8 C 0.7903(5) 0.8227(5) 0.6747(5) 0.0608(11) Uani 1 1 d . . . . .
H8 H 0.8429 0.8978 0.6440 0.073 Uiso 1 1 calc R . . . .
C9 C 0.4979(4) 0.7165(5) 1.0205(5) 0.0538(10) Uani 1 1 d . . . . .
H9 H 0.4443 0.6319 0.9421 0.065 Uiso 1 1 calc R . . . .
C10 C 0.6227(4) 0.8041(4) 0.9991(4) 0.0400(8) Uani 1 1 d . . . . .
C11 C 0.6976(4) 0.9304(4) 1.1162(4) 0.0443(9) Uani 1 1 d . . . . .
H11 H 0.7805 0.9936 1.1074 0.053 Uiso 1 1 calc R . . . .
C12 C 0.6492(5) 0.9619(4) 1.2451(4) 0.0461(9) Uani 1 1 d . . . . .
C13 C 0.5277(5) 0.8663(5) 1.2573(5) 0.0565(11) Uani 1 1 d . . . . .
H13 H 0.4987 0.8871 1.3474 0.068 Uiso 1 1 calc R . . . .

loop_
_atom_site_aniso_label
_atom_site_aniso_U_11
_atom_site_aniso_U_22
_atom_site_aniso_U_33
_atom_site_aniso_U_23
_atom_site_aniso_U_13
_atom_site_aniso_U_12
I1 0.05116(17) 0.04935(17) 0.03535(15) 0.00730(11) 0.01550(11) 0.00480(12)
F1 0.0676(14) 0.0374(12) 0.0622(14) 0.0168(10) 0.0297(11) -0.0012(10)
F2 0.0723(14) 0.0310(11) 0.0623(14) -0.0040(10) 0.0300(12) -0.0050(10)
C1 0.0374(18) 0.0355(19) 0.0352(18) 0.0066(14) 0.0075(15) 0.0036(15)
C2 0.0381(18) 0.0362(19) 0.043(2) 0.0127(15) 0.0121(15) -0.0020(15)
C3 0.0401(18) 0.0300(18) 0.043(2) 0.0029(14) 0.0130(16) 0.0006(14)
Br1 0.1291(5) 0.0625(3) 0.0613(3) -0.0121(2) 0.0311(3) -0.0161(3)
N1 0.074(2) 0.059(2) 0.051(2) 0.0075(17) 0.0291(18) 0.0052(19)
N2 0.055(2) 0.068(2) 0.056(2) 0.0059(18) 0.0244(17) -0.0096(18)
C4 0.063(3) 0.058(3) 0.052(3) -0.006(2) 0.017(2) 0.006(2)
C5 0.056(2) 0.038(2) 0.055(2) 0.0051(18) 0.0171(19) -0.0019(18)
C6 0.0421(19) 0.038(2) 0.0409(19) 0.0070(15) 0.0120(16) 0.0062(15)
C7 0.064(2) 0.037(2) 0.053(2) 0.0079(17) 0.021(2) 0.0019(18)
C8 0.076(3) 0.061(3) 0.056(3) 0.017(2) 0.034(2) 0.004(2)
C9 0.046(2) 0.053(3) 0.062(3) 0.010(2) 0.018(2) -0.0048(18)
C10 0.0390(18) 0.038(2) 0.045(2) 0.0117(16) 0.0136(16) 0.0080(15)
C11 0.049(2) 0.035(2) 0.048(2) 0.0072(16) 0.0133(17) 0.0003(16)
C12 0.056(2) 0.037(2) 0.042(2) 0.0019(16) 0.0143(18) 0.0049(17)
C13 0.064(3) 0.058(3) 0.056(3) 0.012(2) 0.031(2) 0.010(2)

loop_
_atom_type_symbol
_atom_type_description
_atom_type_scat_dispersion_real
_atom_type_scat_dispersion_imag
_atom_type_scat_source
C C 0.0033 0.0016 'International Tables Vol C Tables 4.2.6.8 and 6.1.1.4'
H H 0.0000 0.0000 'International Tables Vol C Tables 4.2.6.8 and 6.1.1.4'
Br Br -0.2901 2.4595 'International Tables Vol C Tables 4.2.6.8 and 6.1.1.4'
F F 0.0171 0.0103 'International Tables Vol C Tables 4.2.6.8 and 6.1.1.4'
I I -0.4742 1.8119 'International Tables Vol C Tables 4.2.6.8 and 6.1.1.4'
N N 0.0061 0.0033 'International Tables Vol C Tables 4.2.6.8 and 6.1.1.4'

loop_
_geom_angle_atom_site_label_1
_geom_angle_atom_site_label_2
_geom_angle_atom_site_label_3
_geom_angle
_geom_angle_site_symmetry_1
_geom_angle_site_symmetry_3
C2 C1 I1 122.1(3) . .
C2 C1 C3 116.4(3) . 2_765
C3 C1 I1 121.5(3) 2_765 .
F1 C2 C1 119.4(3) . .
F1 C2 C3 118.6(3) . .
C3 C2 C1 121.9(3) . .
F2 C3 C1 119.8(3) . 2_765
F2 C3 C2 118.5(3) . .
C2 C3 C1 121.6(3) . 2_765
C4 N1 C8 116.2(4) . .
C13 N2 C9 117.7(3) . .
N1 C4 H4 118.0 . .
N1 C4 C5 124.1(4) . .
C5 C4 H4 118.0 . .
C4 C5 H5 120.2 . .
C4 C5 C6 119.6(4) . .
C6 C5 H5 120.2 . .
C5 C6 C7 116.5(3) . .
C5 C6 C10 122.1(3) . .
C7 C6 C10 121.3(3) . .
C6 C7 H7 120.2 . .
C8 C7 C6 119.7(4) . .
C8 C7 H7 120.2 . .
N1 C8 C7 123.8(4) . .
N1 C8 H8 118.1 . .
C7 C8 H8 118.1 . .
N2 C9 H9 118.1 . .
N2 C9 C10 123.8(4) . .
C10 C9 H9 118.1 . .
C9 C10 C6 120.5(3) . .
C11 C10 C6 122.7(3) . .
C11 C10 C9 116.7(3) . .
C10 C11 H11 120.3 . .
C12 C11 C10 119.4(3) . .
C12 C11 H11 120.3 . .
C11 C12 Br1 120.2(3) . .
C11 C12 C13 119.7(3) . .
C13 C12 Br1 120.0(3) . .
N2 C13 C12 122.7(4) . .
N2 C13 H13 118.6 . .
C12 C13 H13 118.6 . .

loop_
_geom_bond_atom_site_label_1
_geom_bond_atom_site_label_2
_geom_bond_distance
_geom_bond_site_symmetry_2
I1 C1 2.091(3) .
F1 C2 1.346(4) .
F2 C3 1.341(4) .
C1 C2 1.383(5) .
C1 C3 1.383(5) 2_765
C2 C3 1.360(5) .
C3 C1 1.383(5) 2_765
Br1 C12 1.878(4) .
N1 C4 1.323(6) .
N1 C8 1.326(5) .
N2 C9 1.336(5) .
N2 C13 1.312(5) .
C4 H4 0.9300 .
C4 C5 1.374(5) .
C5 H5 0.9300 .
C5 C6 1.380(5) .
C6 C7 1.382(5) .
C6 C10 1.481(5) .
C7 H7 0.9300 .
C7 C8 1.376(5) .
C8 H8 0.9300 .
C9 H9 0.9300 .
C9 C10 1.397(5) .
C10 C11 1.378(5) .
C11 H11 0.9300 .
C11 C12 1.364(5) .
C12 C13 1.377(5) .
C13 H13 0.9300 .
